data_2232109
loop_
_publ_author_name
'Asiri, Abdullah M.'
'Al-Youbi, Abdulrahman O.'
'Faidallah, Hassan M.'
'Badahdah, Khadija O.'
'Ng, Seik Weng'

_publ_section_title
;
 4-(4-Chlorophenyl)-8-methyl-2-oxo-1,2,3,4,4a,5,6,7-octahydroquinoline-3-carbonitrile
;
_journal_coeditor_code XU5321
_journal_issue 10
_journal_name_full 'Acta Crystallographica Section E'
_journal_page_first o2597
_journal_paper_doi 10.1107/S1600536811036154
_journal_volume 67
_journal_year 2011
_chemical_formula_iupac 'C17 H17 Cl N2 O'
_chemical_formula_moiety 'C17 H17 Cl N2 O'
_chemical_formula_sum 'C17 H17 Cl N2 O'
_chemical_formula_weight 300.78
_chemical_name_systematic
;
4-(4-Chlorophenyl)-8-methyl-2-oxo-1,2,3,4,4a,5,6,7-
octahydroquinoline-3-carbonitrile
;
_space_group_IT_number 14
_symmetry_cell_setting monoclinic
_symmetry_space_group_name_Hall '-P 2ybc'
_symmetry_space_group_name_H-M 'P 1 21/c 1'
_atom_sites_solution_hydrogens geom
_atom_sites_solution_primary direct
_atom_sites_solution_secondary difmap
_audit_creation_method SHELXL-97
_cell_angle_alpha 90.00
_cell_angle_beta 100.505(6)
_cell_angle_gamma 90.00
_cell_formula_units_Z 4
_cell_length_a 11.0699(7)
_cell_length_b 7.6018(3)
_cell_length_c 18.2247(9)
_cell_measurement_reflns_used 4615
_cell_measurement_temperature 100(2)
_cell_measurement_theta_max 74.16
_cell_measurement_theta_min 4.06
_cell_volume 1507.92(14)
_computing_cell_refinement 'CrysAlis PRO (Agilent, 2010)'
_computing_data_collection 'CrysAlis PRO (Agilent, 2010)'
_computing_data_reduction 'CrysAlis PRO (Agilent, 2010)'
_computing_molecular_graphics 'X-Seed (Barbour, 2001)'
_computing_publication_material 'publCIF (Westrip, 2010)'
_computing_structure_refinement 'SHELXL97 (Sheldrick, 2008)'
_computing_structure_solution 'SHELXS97 (Sheldrick, 2008)'
_diffrn_ambient_temperature 100(2)
_diffrn_detector_area_resol_mean 10.4041
_diffrn_measured_fraction_theta_full 0.991
_diffrn_measured_fraction_theta_max 0.991
_diffrn_measurement_device_type 'Agilent SuperNova Dual diffractometer with Atlas detector'
_diffrn_measurement_method '\w scan'
_diffrn_radiation_monochromator Mirror
_diffrn_radiation_source 'SuperNova (Cu) X-ray Source'
_diffrn_radiation_type CuK\a
_diffrn_radiation_wavelength 1.54184
_diffrn_reflns_av_R_equivalents 0.020
_diffrn_reflns_av_sigmaI/netI 0.0622
_diffrn_reflns_limit_h_max 13
_diffrn_reflns_limit_h_min -13
_diffrn_reflns_limit_k_max 9
_diffrn_reflns_limit_k_min -8
_diffrn_reflns_limit_l_max 22
_diffrn_reflns_limit_l_min -22
_diffrn_reflns_number 25955
_diffrn_reflns_theta_full 74.61
_diffrn_reflns_theta_max 74.61
_diffrn_reflns_theta_min 4.06
_diffrn_standards_decay_% 0
_diffrn_standards_interval_count 0
_diffrn_standards_interval_time 0
_diffrn_standards_number 0
_exptl_absorpt_coefficient_mu 2.236
_exptl_absorpt_correction_T_max 0.8964
_exptl_absorpt_correction_T_min 0.5535
_exptl_absorpt_correction_type multi-scan
_exptl_absorpt_process_details '(CrysAlis PRO; Agilent, 2010)'
_exptl_crystal_colour colorless
_exptl_crystal_density_diffrn 1.325
_exptl_crystal_density_method 'not measured'
_exptl_crystal_description prism
_exptl_crystal_F_000 632
_exptl_crystal_size_max 0.30
_exptl_crystal_size_mid 0.20
_exptl_crystal_size_min 0.05
_refine_diff_density_max 0.681
_refine_diff_density_min -0.457
_refine_ls_extinction_coef 0.0036(12)
_refine_ls_extinction_expression Fc^*^=kFc[1+0.001xFc^2^\l^3^/sin(2\q)]^-1/4^
_refine_ls_extinction_method SHELXL
_refine_ls_goodness_of_fit_ref 1.104
_refine_ls_hydrogen_treatment constr
_refine_ls_matrix_type full
_refine_ls_number_parameters 199
_refine_ls_number_reflns 6140
_refine_ls_number_restraints 18
_refine_ls_restrained_S_all 1.119
_refine_ls_R_factor_all 0.1226
_refine_ls_R_factor_gt 0.0785
_refine_ls_shift/su_max 0.001
_refine_ls_shift/su_mean 0.001
_refine_ls_structure_factor_coef Fsqd
_refine_ls_weighting_details 'calc w=1/[\s^2^(Fo^2^)+(0.1311P)^2^] where P=(Fo^2^+2Fc^2^)/3'
_refine_ls_weighting_scheme calc
_refine_ls_wR_factor_gt 0.2462
_refine_ls_wR_factor_ref 0.2729
_reflns_number_gt 3143
_reflns_number_total 6143
_reflns_threshold_expression I>2\s(I)
_cod_data_source_file xu5321.cif
_cod_data_source_block I
_cod_original_cell_volume 1507.92(13)
_cod_original_sg_symbol_H-M 'P 21/c'
_cod_database_code 2232109
_cod_database_fobs_code 2232109

loop_
_symmetry_equiv_pos_as_xyz
'x, y, z'
'-x, y+1/2, -z+1/2'
'-x, -y, -z'
'x, -y-1/2, z-1/2'

loop_
_atom_site_type_symbol
_atom_site_label
_atom_site_fract_x
_atom_site_fract_y
_atom_site_fract_z
_atom_site_U_iso_or_equiv
_atom_site_adp_type
_atom_site_calc_flag
_atom_site_refinement_flags
_atom_site_occupancy
_atom_site_symmetry_multiplicity
_atom_site_disorder_assembly
_atom_site_disorder_group
Cl Cl1 0.94318(9) 0.09540(11) 0.08219(4) 0.0756(3) Uani d . 1 1 . .
O O1 0.5121(3) 0.5375(4) 0.41298(14) 0.1111(12) Uani d . 1 1 . .
N N1 0.6012(3) 0.2957(3) 0.47183(14) 0.0731(8) Uani d . 1 1 A .
H H1 0.5690 0.3234 0.5111 0.088 Uiso calc R 1 1 . .
N N2 0.6458(5) 0.6373(4) 0.2684(2) 0.1182(15) Uani d . 1 1 . .
C C1 0.6727(3) 0.1423(4) 0.47779(17) 0.0667(9) Uani d . 1 1 A .
C C2 0.6849(3) 0.0426(4) 0.53982(18) 0.0724(9) Uani d D 1 1 . .
C C3 0.6222(4) 0.0736(5) 0.6033(2) 0.0845(11) Uani d . 1 1 A .
H H3A 0.6609 0.0020 0.6459 0.127 Uiso calc PR 0.50 1 . .
H H3B 0.5354 0.0410 0.5892 0.127 Uiso calc PR 0.50 1 . .
H H3C 0.6286 0.1983 0.6171 0.127 Uiso calc PR 0.50 1 . .
H H3D 0.5557 0.1589 0.5889 0.127 Uiso calc PR 0.50 1 . .
H H3E 0.6812 0.1198 0.6456 0.127 Uiso calc PR 0.50 1 . .
H H3F 0.5880 -0.0374 0.6177 0.127 Uiso calc PR 0.50 1 . .
C C4 0.7734(15) -0.1120(17) 0.5423(7) 0.102(3) Uani d PDU 0.50 1 A 1
H H4A 0.7516 -0.2009 0.5774 0.123 Uiso calc PR 0.50 1 A 1
H H4B 0.8573 -0.0698 0.5628 0.123 Uiso calc PR 0.50 1 A 1
C C5 0.7757(9) -0.2041(13) 0.4660(5) 0.084(3) Uani d PDU 0.50 1 A 1
H H5A 0.8353 -0.3025 0.4710 0.101 Uiso calc PR 0.50 1 A 1
H H5B 0.6934 -0.2466 0.4420 0.101 Uiso calc PR 0.50 1 A 1
C C6 0.8189(4) -0.0437(5) 0.4237(2) 0.1017(15) Uani d D 1 1 . .
H H6A 0.8961 0.0038 0.4531 0.122 Uiso calc PR 0.50 1 A 1
H H6B 0.8364 -0.0839 0.3750 0.122 Uiso calc PR 0.50 1 A 1
H H6C 0.8999 0.0116 0.4236 0.122 Uiso calc PR 0.50 1 A 2
H H6D 0.8025 -0.1232 0.3800 0.122 Uiso calc PR 0.50 1 A 2
C C4' 0.7531(16) -0.1306(17) 0.5520(8) 0.102(3) Uani d PD 0.50 1 A 2
H H4'A 0.6935 -0.2284 0.5498 0.123 Uiso calc PR 0.50 1 A 2
H H4'B 0.8061 -0.1314 0.6020 0.123 Uiso calc PR 0.50 1 A 2
C C5' 0.8316(9) -0.1565(13) 0.4924(4) 0.084(3) Uani d PD 0.50 1 A 2
H H5'A 0.9183 -0.1473 0.5179 0.101 Uiso calc PR 0.50 1 A 2
H H5'B 0.8190 -0.2796 0.4749 0.101 Uiso calc PR 0.50 1 A 2
C C7 0.7272(4) 0.0954(5) 0.4112(2) 0.0914(13) Uani d . 1 1 A .
H H7 0.6568 0.0294 0.3813 0.110 Uiso calc R 1 1 . .
C C8 0.7367(3) 0.2397(4) 0.36058(16) 0.0606(7) Uani d . 1 1 . .
H H8 0.8027 0.3136 0.3905 0.073 Uiso calc R 1 1 A .
C C9 0.6351(4) 0.3604(5) 0.3464(2) 0.0936(14) Uani d . 1 1 A .
H H9 0.5698 0.2916 0.3134 0.112 Uiso calc R 1 1 . .
C C10 0.5762(4) 0.4046(5) 0.41368(19) 0.0866(12) Uani d . 1 1 . .
C C11 0.6450(4) 0.5194(4) 0.30371(18) 0.0706(9) Uani d . 1 1 . .
C C12 0.7915(3) 0.1957(3) 0.29240(15) 0.0555(7) Uani d . 1 1 A .
C C13 0.7323(3) 0.0835(4) 0.23823(16) 0.0603(7) Uani d . 1 1 . .
H H13 0.6580 0.0285 0.2449 0.072 Uiso calc R 1 1 A .
C C14 0.7794(3) 0.0495(4) 0.17398(17) 0.0645(8) Uani d . 1 1 A .
H H14 0.7382 -0.0293 0.1373 0.077 Uiso calc R 1 1 . .
C C15 0.8864(3) 0.1311(4) 0.16408(16) 0.0588(7) Uani d . 1 1 . .
C C16 0.9464(4) 0.2382(5) 0.2169(2) 0.0898(12) Uani d . 1 1 A .
H H16 1.0208 0.2924 0.2100 0.108 Uiso calc R 1 1 . .
C C17 0.9001(3) 0.2709(5) 0.28208(19) 0.0845(11) Uani d . 1 1 . .
H H17 0.9440 0.3456 0.3195 0.101 Uiso calc R 1 1 A .

loop_
_atom_site_aniso_label
_atom_site_aniso_U_11
_atom_site_aniso_U_22
_atom_site_aniso_U_33
_atom_site_aniso_U_12
_atom_site_aniso_U_13
_atom_site_aniso_U_23
Cl1 0.1037(7) 0.0772(5) 0.0564(4) 0.0074(4) 0.0422(4) 0.0022(4)
O1 0.156(3) 0.115(2) 0.0785(17) 0.082(2) 0.0643(18) 0.0375(15)
N1 0.0919(19) 0.0772(17) 0.0608(14) 0.0330(15) 0.0417(14) 0.0202(13)
N2 0.222(5) 0.0612(18) 0.094(2) 0.028(2) 0.088(3) 0.0162(17)
C1 0.073(2) 0.0755(19) 0.0606(17) 0.0233(16) 0.0353(15) 0.0164(15)
C2 0.081(2) 0.076(2) 0.0669(19) 0.0181(17) 0.0324(17) 0.0249(16)
C3 0.116(3) 0.082(2) 0.0614(19) -0.009(2) 0.031(2) 0.0071(17)
C4 0.140(5) 0.105(4) 0.083(4) 0.046(4) 0.074(4) 0.058(3)
C5 0.098(6) 0.087(5) 0.073(5) 0.043(4) 0.035(4) 0.032(4)
C6 0.137(4) 0.097(3) 0.089(3) 0.064(3) 0.066(3) 0.042(2)
C4' 0.140(5) 0.105(4) 0.083(4) 0.046(4) 0.074(4) 0.058(3)
C5' 0.098(6) 0.087(5) 0.073(5) 0.043(4) 0.035(4) 0.032(4)
C7 0.117(3) 0.095(3) 0.079(2) 0.050(2) 0.062(2) 0.039(2)
C8 0.082(2) 0.0543(15) 0.0518(14) 0.0011(15) 0.0290(15) 0.0014(12)
C9 0.138(3) 0.085(2) 0.074(2) 0.054(2) 0.061(2) 0.0329(19)
C10 0.112(3) 0.090(2) 0.069(2) 0.051(2) 0.049(2) 0.0215(18)
C11 0.112(3) 0.0497(15) 0.0594(17) 0.0056(17) 0.0401(18) -0.0032(14)
C12 0.0720(19) 0.0486(14) 0.0511(14) 0.0042(13) 0.0253(13) 0.0023(11)
C13 0.0702(18) 0.0533(15) 0.0645(17) -0.0016(14) 0.0308(15) 0.0010(13)
C14 0.083(2) 0.0580(17) 0.0565(16) -0.0004(15) 0.0243(16) -0.0096(13)
C15 0.0743(19) 0.0574(16) 0.0511(15) 0.0018(14) 0.0284(14) 0.0009(12)
C16 0.099(3) 0.108(3) 0.075(2) -0.038(2) 0.049(2) -0.019(2)
C17 0.093(2) 0.103(3) 0.0655(19) -0.038(2) 0.0371(19) -0.0272(19)

loop_
_atom_type_symbol
_atom_type_description
_atom_type_scat_dispersion_real
_atom_type_scat_dispersion_imag
_atom_type_scat_source
C C 0.0181 0.0091 'International Tables Vol C Tables 4.2.6.8 and 6.1.1.4'
H H 0.0000 0.0000 'International Tables Vol C Tables 4.2.6.8 and 6.1.1.4'
N N 0.0311 0.0180 'International Tables Vol C Tables 4.2.6.8 and 6.1.1.4'
O O 0.0492 0.0322 'International Tables Vol C Tables 4.2.6.8 and 6.1.1.4'
Cl Cl 0.3639 0.7018 'International Tables Vol C Tables 4.2.6.8 and 6.1.1.4'

loop_
_geom_angle_atom_site_label_1
_geom_angle_atom_site_label_2
_geom_angle_atom_site_label_3
_geom_angle
C10 N1 C1 127.6(2)
C10 N1 H1 116.2
C1 N1 H1 116.2
C2 C1 N1 120.1(3)
C2 C1 C7 123.6(3)
N1 C1 C7 116.2(2)
C1 C2 C3 125.4(3)
C1 C2 C4' 125.7(5)
C3 C2 C4' 108.5(5)
C1 C2 C4 115.1(5)
C3 C2 C4 119.5(5)
C2 C3 H3A 109.5
C2 C3 H3B 109.5
H3A C3 H3B 109.5
C2 C3 H3C 109.5
H3A C3 H3C 109.5
H3B C3 H3C 109.5
C2 C3 H3D 109.5
C2 C3 H3E 109.5
H3D C3 H3E 109.5
C2 C3 H3F 109.5
H3D C3 H3F 109.5
H3E C3 H3F 109.5
C2 C4 C5 115.8(9)
C2 C4 H4A 108.3
C5 C4 H4A 108.3
C2 C4 H4B 108.3
C5 C4 H4B 108.3
H4A C4 H4B 107.4
C6 C5 C4 98.4(8)
C6 C5 H5A 112.1
C4 C5 H5A 112.1
C6 C5 H5B 112.1
C4 C5 H5B 112.1
H5A C5 H5B 109.7
C7 C6 C5' 120.1(5)
C7 C6 C5 112.1(5)
C7 C6 H6A 109.2
C5 C6 H6A 109.2
C7 C6 H6B 109.2
C5 C6 H6B 109.2
H6A C6 H6B 107.9
C7 C6 H6C 107.3
C5' C6 H6C 107.3
C7 C6 H6D 107.3
C5' C6 H6D 107.3
H6C C6 H6D 106.9
C2 C4' C5' 109.9(9)
C2 C4' H4'A 109.7
C5' C4' H4'A 109.7
C2 C4' H4'B 109.7
C5' C4' H4'B 109.7
H4'A C4' H4'B 108.2
C6 C5' C4' 122.8(8)
C6 C5' H5'A 106.6
C4' C5' H5'A 106.6
C6 C5' H5'B 106.6
C4' C5' H5'B 106.6
H5'A C5' H5'B 106.6
C8 C7 C6 121.4(3)
C8 C7 C1 115.0(3)
C6 C7 C1 114.8(3)
C8 C7 H7 100.0
C6 C7 H7 100.0
C1 C7 H7 100.0
C9 C8 C7 116.9(3)
C9 C8 C12 114.2(3)
C7 C8 C12 116.1(2)
C9 C8 H8 102.1
C7 C8 H8 102.1
C12 C8 H8 102.1
C8 C9 C11 119.6(3)
C8 C9 C10 115.5(3)
C11 C9 C10 109.4(3)
C8 C9 H9 103.3
C11 C9 H9 103.3
C10 C9 H9 103.3
O1 C10 N1 123.5(3)
O1 C10 C9 120.1(3)
N1 C10 C9 116.4(3)
N2 C11 C9 175.5(5)
C17 C12 C13 118.2(3)
C17 C12 C8 120.7(3)
C13 C12 C8 121.0(3)
C12 C13 C14 121.1(3)
C12 C13 H13 119.4
C14 C13 H13 119.4
C15 C14 C13 119.3(3)
C15 C14 H14 120.3
C13 C14 H14 120.3
C16 C15 C14 120.3(3)
C16 C15 Cl1 120.0(2)
C14 C15 Cl1 119.7(2)
C15 C16 C17 120.5(3)
C15 C16 H16 119.8
C17 C16 H16 119.8
C12 C17 C16 120.4(3)
C12 C17 H17 119.8
C16 C17 H17 119.8

loop_
_geom_bond_atom_site_label_1
_geom_bond_atom_site_label_2
_geom_bond_distance
Cl1 C15 1.743(3)
O1 C10 1.234(4)
N1 C10 1.333(4)
N1 C1 1.403(4)
N1 H1 0.8800
N2 C11 1.104(4)
C1 C2 1.347(4)
C1 C7 1.494(4)
C2 C3 1.474(4)
C2 C4' 1.513(8)
C2 C4 1.525(8)
C3 H3A 0.9800
C3 H3B 0.9800
C3 H3C 0.9800
C3 H3D 0.9800
C3 H3E 0.9800
C3 H3F 0.9800
C4 C5 1.560(9)
C4 H4A 0.9900
C4 H4B 0.9900
C5 C6 1.564(10)
C5 H5A 0.9900
C5 H5B 0.9900
C6 C7 1.455(4)
C6 C5' 1.502(6)
C6 H6A 0.9900
C6 H6B 0.9900
C6 H6C 0.9900
C6 H6D 0.9900
C4' C5' 1.523(9)
C4' H4'A 0.9900
C4' H4'B 0.9900
C5' H5'A 0.9900
C5' H5'B 0.9900
C7 C8 1.449(4)
C7 H7 1.0000
C8 C9 1.438(4)
C8 C12 1.516(3)
C8 H8 1.0000
C9 C11 1.452(4)
C9 C10 1.527(4)
C9 H9 1.0000
C12 C17 1.375(4)
C12 C13 1.376(4)
C13 C14 1.390(4)
C13 H13 0.9500
C14 C15 1.378(4)
C14 H14 0.9500
C15 C16 1.341(5)
C16 C17 1.399(4)
C16 H16 0.9500
C17 H17 0.9500

loop_
_geom_hbond_atom_site_label_D
_geom_hbond_atom_site_label_H
_geom_hbond_atom_site_label_A
_geom_hbond_site_symmetry_A
_geom_hbond_distance_DH
_geom_hbond_distance_HA
_geom_hbond_distance_DA
_geom_hbond_angle_DHA
_geom_hbond_publ_flag
N1 H1 O1 3_666 0.88 2.07 2.923(3) 162 yes

loop_
_geom_torsion_atom_site_label_1
_geom_torsion_atom_site_label_2
_geom_torsion_atom_site_label_3
_geom_torsion_atom_site_label_4
_geom_torsion
C10 N1 C1 C2 -177.3(4)
C10 N1 C1 C7 0.0(6)
N1 C1 C2 C3 4.0(6)
C7 C1 C2 C3 -173.1(4)
N1 C1 C2 C4' 176.4(10)
C7 C1 C2 C4' -0.6(12)
N1 C1 C2 C4 -175.1(8)
C7 C1 C2 C4 7.8(10)
C1 C2 C4 C5 -35.6(14)
C3 C2 C4 C5 145.3(8)
C4' C2 C4 C5 112(6)
C2 C4 C5 C6 61.4(12)
C4 C5 C6 C7 -66.5(8)
C4 C5 C6 C5' 45.8(11)
C1 C2 C4' C5' 13.3(18)
C3 C2 C4' C5' -173.2(10)
C4 C2 C4' C5' -23(5)
C7 C6 C5' C4' -1.2(15)
C5 C6 C5' C4' -83.5(18)
C2 C4' C5' C6 -12.1(19)
C5' C6 C7 C8 160.1(6)
C5 C6 C7 C8 -167.6(5)
C5' C6 C7 C1 14.2(8)
C5 C6 C7 C1 46.6(7)
C2 C1 C7 C8 -162.0(4)
N1 C1 C7 C8 20.8(5)
C2 C1 C7 C6 -14.0(6)
N1 C1 C7 C6 168.9(4)
C6 C7 C8 C9 173.9(4)
C1 C7 C8 C9 -40.3(6)
C6 C7 C8 C12 34.3(6)
C1 C7 C8 C12 -179.9(3)
C7 C8 C9 C11 172.5(4)
C12 C8 C9 C11 -47.2(5)
C7 C8 C9 C10 38.5(6)
C12 C8 C9 C10 178.8(3)
C1 N1 C10 O1 -180.0(4)
C1 N1 C10 C9 -1.9(6)
C8 C9 C10 O1 161.0(4)
C11 C9 C10 O1 22.5(6)
C8 C9 C10 N1 -17.2(6)
C11 C9 C10 N1 -155.6(4)
C9 C8 C12 C17 102.9(4)
C7 C8 C12 C17 -116.5(4)
C9 C8 C12 C13 -75.2(4)
C7 C8 C12 C13 65.4(4)
C17 C12 C13 C14 -1.2(5)
C8 C12 C13 C14 176.9(3)
C12 C13 C14 C15 -0.8(5)
C13 C14 C15 C16 2.0(5)
C13 C14 C15 Cl1 -177.7(2)
C14 C15 C16 C17 -1.1(6)
Cl1 C15 C16 C17 178.6(3)
C13 C12 C17 C16 2.1(6)
C8 C12 C17 C16 -176.0(4)
C15 C16 C17 C12 -1.0(7)
